data_7021736
loop_
_publ_author_name
'W\"ohlert, Susanne'
'Peters, Lars'
'N\"ather, Christian'

_publ_section_title
;
 Synthesis, structures and magnetic properties of Fe(ii) and Co(ii)
 thiocyanato coordination compounds: on the importance of the diamagnetic
 counterparts for structure determination.
;
_journal_issue 30
_journal_name_full 'Dalton transactions (Cambridge, England : 2003)'
_journal_page_first 10746
_journal_page_last 10758
_journal_paper_doi 10.1039/c3dt51085a
_journal_volume 42
_journal_year 2013
_chemical_formula_moiety 'C14 H20 Co N6 O2 S2'
_chemical_formula_sum 'C14 H20 Co N6 O2 S2'
_chemical_formula_weight 427.41
_chemical_name_systematic
; 
 ? 
;
_space_group_IT_number 14
_symmetry_cell_setting monoclinic
_symmetry_space_group_name_Hall '-P 2ybc'
_symmetry_space_group_name_H-M 'P 1 21/c 1'
_atom_sites_solution_hydrogens geom
_atom_sites_solution_primary direct
_atom_sites_solution_secondary difmap
_audit_creation_method SHELXL-97
_cell_angle_alpha 90.00
_cell_angle_beta 105.909(9)
_cell_angle_gamma 90.00
_cell_formula_units_Z 2
_cell_length_a 7.3778(7)
_cell_length_b 10.1202(5)
_cell_length_c 14.0457(16)
_cell_measurement_reflns_used 6618
_cell_measurement_temperature 170(2)
_cell_measurement_theta_max 28.07
_cell_measurement_theta_min 2.51
_cell_volume 1008.55(16)
_computing_cell_refinement 'X-Area (Stoe, 2008)'
_computing_data_reduction 'X-Area (Stoe, 2008)'
_computing_molecular_graphics
;
XP in SHELXTL (Sheldrick, 2008) and Diamond (Brandenburg, 2011)
;
_computing_publication_material 'XCIF in SHELXTL (Sheldrick, 2008)'
_computing_structure_refinement 'SHELXL-97 (Sheldrick, 1997)'
_computing_structure_solution 'SHELXS-97 (Sheldrick, 1990)'
_diffrn_ambient_temperature 170(2)
_diffrn_measured_fraction_theta_full 0.988
_diffrn_measured_fraction_theta_max 0.978
_diffrn_measurement_device_type 'STOE IPDS-1'
_diffrn_measurement_method 'phi scan'
_diffrn_radiation_monochromator graphite
_diffrn_radiation_source 'fine-focus sealed tube'
_diffrn_radiation_type MoK\a
_diffrn_radiation_wavelength 0.71073
_diffrn_reflns_av_R_equivalents 0.0369
_diffrn_reflns_av_sigmaI/netI 0.0389
_diffrn_reflns_limit_h_max 9
_diffrn_reflns_limit_h_min -7
_diffrn_reflns_limit_k_max 13
_diffrn_reflns_limit_k_min -12
_diffrn_reflns_limit_l_max 18
_diffrn_reflns_limit_l_min -18
_diffrn_reflns_number 6618
_diffrn_reflns_theta_full 25.00
_diffrn_reflns_theta_max 28.07
_diffrn_reflns_theta_min 2.51
_diffrn_standards_decay_% 0
_diffrn_standards_interval_time 0
_diffrn_standards_number 0
_exptl_absorpt_coefficient_mu 1.077
_exptl_absorpt_correction_T_max 0.9279
_exptl_absorpt_correction_T_min 0.8566
_exptl_absorpt_correction_type numerical
_exptl_absorpt_process_details 'X-Shape and X-Red32 (Stoe, 2008)'
_exptl_crystal_colour red
_exptl_crystal_density_diffrn 1.407
_exptl_crystal_density_method 'not measured'
_exptl_crystal_description block
_exptl_crystal_F_000 442
_exptl_crystal_size_max 0.0893
_exptl_crystal_size_mid 0.0615
_exptl_crystal_size_min 0.0549
_refine_diff_density_max 1.667
_refine_diff_density_min -1.720
_refine_diff_density_rms 0.096
_refine_ls_extinction_coef 0.022(4)
_refine_ls_extinction_expression Fc^*^=kFc[1+0.001xFc^2^\l^3^/sin(2\q)]^-1/4^
_refine_ls_extinction_method SHELXL
_refine_ls_goodness_of_fit_ref 1.051
_refine_ls_hydrogen_treatment constr
_refine_ls_matrix_type full
_refine_ls_number_parameters 118
_refine_ls_number_reflns 2412
_refine_ls_number_restraints 0
_refine_ls_restrained_S_all 1.051
_refine_ls_R_factor_all 0.0702
_refine_ls_R_factor_gt 0.0512
_refine_ls_shift/su_max 0.000
_refine_ls_shift/su_mean 0.000
_refine_ls_structure_factor_coef Fsqd
_refine_ls_weighting_details 'calc w=1/[\s^2^(Fo^2^)+(0.0638P)^2^+1.8372P] where P=(Fo^2^+2Fc^2^)/3'
_refine_ls_weighting_scheme calc
_refine_ls_wR_factor_gt 0.1224
_refine_ls_wR_factor_ref 0.1313
_reflns_number_gt 1872
_reflns_number_total 2412
_reflns_threshold_expression >2sigma(I)
_cod_data_source_file c3dt51085a.txt
_cod_data_source_block woe31a
_cod_original_sg_symbol_H-M 'P 21/c'
_cod_database_code 7021736

loop_
_symmetry_equiv_pos_as_xyz
'x, y, z'
'-x, y+1/2, -z+1/2'
'-x, -y, -z'
'x, -y-1/2, z-1/2'

loop_
_atom_site_label
_atom_site_type_symbol
_atom_site_fract_x
_atom_site_fract_y
_atom_site_fract_z
_atom_site_U_iso_or_equiv
_atom_site_adp_type
_atom_site_occupancy
_atom_site_symmetry_multiplicity
_atom_site_calc_flag
_atom_site_refinement_flags
Co1 Co 0.5000 0.5000 0.0000 0.01429(19) Uani 1 2 d S
S1 S 0.13688(19) 0.14229(14) 0.07766(16) 0.0846(6) Uani 1 1 d .
C1 C 0.2693(5) 0.2539(3) 0.0484(3) 0.0251(7) Uani 1 1 d .
N1 N 0.3636(4) 0.3315(3) 0.02594(19) 0.0220(6) Uani 1 1 d .
N11 N 0.3965(4) 0.6007(3) 0.11161(17) 0.0183(5) Uani 1 1 d .
C11 C 0.3954(4) 0.5427(3) 0.1967(2) 0.0181(6) Uani 1 1 d .
H11 H 0.4354 0.4534 0.2074 0.022 Uiso 1 1 calc R
C10 C 0.3373(4) 0.6087(3) 0.2709(2) 0.0178(6) Uani 1 1 d .
N10 N 0.2808(4) 0.7342(3) 0.25788(18) 0.0222(6) Uani 1 1 d .
C13 C 0.2776(5) 0.7909(3) 0.1715(2) 0.0264(7) Uani 1 1 d .
H13 H 0.2342 0.8794 0.1599 0.032 Uiso 1 1 calc R
C12 C 0.3352(5) 0.7252(3) 0.0983(2) 0.0247(7) Uani 1 1 d .
H12 H 0.3310 0.7693 0.0380 0.030 Uiso 1 1 calc R
C14 C 0.3356(5) 0.5407(4) 0.3654(2) 0.0252(7) Uani 1 1 d .
H14A H 0.4498 0.5641 0.4172 0.038 Uiso 1 1 calc R
H14B H 0.3315 0.4448 0.3552 0.038 Uiso 1 1 calc R
H14C H 0.2243 0.5687 0.3855 0.038 Uiso 1 1 calc R
O1 O 0.7378(3) 0.4308(2) 0.10847(15) 0.0221(5) Uani 1 1 d .
H1O1 H 0.7288 0.3633 0.1416 0.033 Uiso 1 1 d R
C15 C 0.9190(6) 0.4869(5) 0.1419(3) 0.0454(11) Uani 1 1 d .
H15A H 1.0073 0.4208 0.1792 0.068 Uiso 0.50 1 calc PR
H15B H 0.9149 0.5627 0.1847 0.068 Uiso 0.50 1 calc PR
H15C H 0.9609 0.5164 0.0849 0.068 Uiso 0.50 1 calc PR
H15D H 0.9148 0.5791 0.1200 0.068 Uiso 0.50 1 calc PR
H15E H 1.0071 0.4372 0.1145 0.068 Uiso 0.50 1 calc PR
H15F H 0.9612 0.4835 0.2143 0.068 Uiso 0.50 1 calc PR

loop_
_atom_site_aniso_label
_atom_site_aniso_U_11
_atom_site_aniso_U_22
_atom_site_aniso_U_33
_atom_site_aniso_U_23
_atom_site_aniso_U_13
_atom_site_aniso_U_12
Co1 0.0174(3) 0.0148(3) 0.0121(3) 0.0005(2) 0.00632(18) -0.0036(2)
S1 0.0364(6) 0.0477(8) 0.1800(18) 0.0625(10) 0.0467(9) 0.0030(5)
C1 0.0201(15) 0.0184(16) 0.0379(17) 0.0060(13) 0.0095(13) 0.0032(12)
N1 0.0251(13) 0.0187(13) 0.0236(12) 0.0012(10) 0.0092(11) -0.0056(10)
N11 0.0231(13) 0.0189(13) 0.0140(11) -0.0005(9) 0.0069(9) -0.0020(10)
C11 0.0217(14) 0.0182(14) 0.0159(13) 0.0002(10) 0.0078(11) 0.0007(11)
C10 0.0159(13) 0.0227(15) 0.0149(12) -0.0039(11) 0.0044(10) -0.0036(11)
N10 0.0235(13) 0.0245(14) 0.0182(12) -0.0054(10) 0.0051(10) 0.0003(11)
C13 0.0372(19) 0.0184(16) 0.0239(15) -0.0016(12) 0.0091(13) 0.0050(13)
C12 0.0373(18) 0.0195(16) 0.0189(14) 0.0024(11) 0.0107(13) 0.0015(13)
C14 0.0305(17) 0.0319(18) 0.0154(13) 0.0005(11) 0.0101(12) -0.0013(13)
O1 0.0200(11) 0.0242(12) 0.0206(10) 0.0071(8) 0.0028(8) -0.0056(9)
C15 0.0243(18) 0.052(3) 0.050(2) 0.017(2) -0.0049(16) -0.0147(18)

loop_
_atom_type_symbol
_atom_type_description
_atom_type_scat_dispersion_real
_atom_type_scat_dispersion_imag
_atom_type_scat_source
C C 0.0033 0.0016 'International Tables Vol C Tables 4.2.6.8 and 6.1.1.4'
H H 0.0000 0.0000 'International Tables Vol C Tables 4.2.6.8 and 6.1.1.4'
N N 0.0061 0.0033 'International Tables Vol C Tables 4.2.6.8 and 6.1.1.4'
S S 0.1246 0.1234 'International Tables Vol C Tables 4.2.6.8 and 6.1.1.4'
Co Co 0.3494 0.9721 'International Tables Vol C Tables 4.2.6.8 and 6.1.1.4'
O O 0.0106 0.0060 'International Tables Vol C Tables 4.2.6.8 and 6.1.1.4'

loop_
_geom_angle_atom_site_label_1
_geom_angle_atom_site_label_2
_geom_angle_atom_site_label_3
_geom_angle
_geom_angle_site_symmetry_1
_geom_angle_site_symmetry_3
N1 Co1 N1 180.00(14) 3_665 .
N1 Co1 O1 93.02(10) 3_665 .
N1 Co1 O1 86.98(10) . .
N1 Co1 O1 86.98(10) 3_665 3_665
N1 Co1 O1 93.02(10) . 3_665
O1 Co1 O1 180.0 . 3_665
N1 Co1 N11 88.60(10) 3_665 3_665
N1 Co1 N11 91.40(10) . 3_665
O1 Co1 N11 88.75(9) . 3_665
O1 Co1 N11 91.25(9) 3_665 3_665
N1 Co1 N11 91.40(10) 3_665 .
N1 Co1 N11 88.60(10) . .
O1 Co1 N11 91.25(9) . .
O1 Co1 N11 88.75(9) 3_665 .
N11 Co1 N11 180.00(7) 3_665 .
N1 C1 S1 178.5(3) . .
C1 N1 Co1 167.1(3) . .
C11 N11 C12 117.1(3) . .
C11 N11 Co1 121.9(2) . .
C12 N11 Co1 120.9(2) . .
N11 C11 C10 122.4(3) . .
N10 C10 C11 120.0(3) . .
N10 C10 C14 118.8(3) . .
C11 C10 C14 121.3(3) . .
C10 N10 C13 117.5(3) . .
N10 C13 C12 122.3(3) . .
N11 C12 C13 120.7(3) . .
C15 O1 Co1 129.3(2) . .

loop_
_geom_bond_atom_site_label_1
_geom_bond_atom_site_label_2
_geom_bond_distance
_geom_bond_site_symmetry_2
Co1 N1 2.063(3) 3_665
Co1 N1 2.063(3) .
Co1 O1 2.103(2) .
Co1 O1 2.103(2) 3_665
Co1 N11 2.176(2) 3_665
Co1 N11 2.176(2) .
S1 C1 1.618(3) .
C1 N1 1.149(4) .
N11 C11 1.334(4) .
N11 C12 1.334(4) .
C11 C10 1.400(4) .
C10 N10 1.334(4) .
C10 C14 1.497(4) .
N10 C13 1.336(4) .
C13 C12 1.386(4) .
O1 C15 1.409(4) .
